data_7114714
loop_
_publ_author_name
'Atwood, Jerry L.'
'Barbour, Leonard J.'
'Jerga, Agoston'

_publ_section_title
;
 Hydrogen-bonded molecular capsules are stable in polar media
;
_journal_issue 22
_journal_name_full 'Chemical Communications'
_journal_page_first 2376
_journal_paper_doi 10.1039/b106250f
_journal_year 2001
_chemical_formula_sum 'C48 H72 O16'
_chemical_formula_weight 905.06
_chemical_name_common 'C-isobutylpyrogallol[4]arene . 4(MeOH)'
_chemical_name_systematic
; 
? 
;
_space_group_IT_number 148
_symmetry_cell_setting rhombohedral
_symmetry_space_group_name_Hall '-R 3'
_symmetry_space_group_name_H-M 'R -3 :H'
_atom_sites_solution_hydrogens geom
_atom_sites_solution_primary direct
_atom_sites_solution_secondary difmap
_audit_creation_method SHELXL-97
_cell_angle_alpha 90.00
_cell_angle_beta 90.00
_cell_angle_gamma 120.00
_cell_formula_units_Z 18
_cell_length_a 34.84(2)
_cell_length_b 34.84(2)
_cell_length_c 24.04(3)
_cell_measurement_temperature 173(2)
_cell_volume 25271(4)
_computing_structure_refinement 'SHELXL-97 (Sheldrick, 1997)'
_computing_structure_solution 'SHELXS-97 (Sheldrick, 1990)'
_diffrn_ambient_temperature 173(2)
_diffrn_measured_fraction_theta_full 0.999
_diffrn_measured_fraction_theta_max 0.999
_diffrn_radiation_monochromator graphite
_diffrn_radiation_source 'fine-focus sealed tube'
_diffrn_radiation_type MoK\a
_diffrn_radiation_wavelength 0.71073
_diffrn_reflns_av_R_equivalents 0.2997
_diffrn_reflns_av_sigmaI/netI 0.2089
_diffrn_reflns_limit_h_max 36
_diffrn_reflns_limit_h_min -36
_diffrn_reflns_limit_k_max 36
_diffrn_reflns_limit_k_min -35
_diffrn_reflns_limit_l_max 25
_diffrn_reflns_limit_l_min -14
_diffrn_reflns_number 34690
_diffrn_reflns_theta_full 22.00
_diffrn_reflns_theta_max 22.00
_diffrn_reflns_theta_min 1.17
_exptl_absorpt_coefficient_mu 0.080
_exptl_absorpt_correction_T_max 0.9804
_exptl_absorpt_correction_T_min 0.9765
_exptl_crystal_density_diffrn 1.071
_exptl_crystal_density_method 'not measured'
_exptl_crystal_F_000 8784
_exptl_crystal_size_max 0.30
_exptl_crystal_size_mid 0.25
_exptl_crystal_size_min 0.25
_refine_diff_density_max 0.498
_refine_diff_density_min -0.361
_refine_diff_density_rms 0.088
_refine_ls_extinction_method none
_refine_ls_goodness_of_fit_ref 0.967
_refine_ls_hydrogen_treatment mixed
_refine_ls_matrix_type full
_refine_ls_number_parameters 415
_refine_ls_number_reflns 6889
_refine_ls_number_restraints 0
_refine_ls_restrained_S_all 0.967
_refine_ls_R_factor_all 0.2604
_refine_ls_R_factor_gt 0.1482
_refine_ls_shift/su_max 0.187
_refine_ls_shift/su_mean 0.034
_refine_ls_structure_factor_coef Fsqd
_refine_ls_weighting_details 'calc w=1/[\s^2^(Fo^2^)+(0.2000P)^2^+0.0000P] where P=(Fo^2^+2Fc^2^)/3'
_refine_ls_weighting_scheme calc
_refine_ls_wR_factor_gt 0.3622
_refine_ls_wR_factor_ref 0.4166
_reflns_number_gt 2274
_reflns_number_total 6889
_reflns_threshold_expression >2sigma(I)
_cod_data_source_file b106250f.txt
_cod_data_source_block e:\xray\spheres\ibutyl\squeeze\final
_cod_depositor_comments
;
The following automatic conversions were performed:

'_symmetry_cell_setting' value 'Rhombohedral' changed to
'rhombohedral' according to
/usr/data/users/saulius/automatic-downloads/retrospective/RSC/lib/dictionaries/cif_core.dic
dictionary named 'cif_core.dic' version 2.4.2 from 2011-04-26.

Automatic conversion script
Id: cif_fix_values 2281 2013-09-26 08:29:07Z andrius 
;
_cod_original_cell_volume 25268(36)
_cod_original_sg_symbol_H-M R-3
_cod_database_code 7114714

loop_
_symmetry_equiv_pos_as_xyz
'x, y, z'
'-y, x-y, z'
'-x+y, -x, z'
'x+2/3, y+1/3, z+1/3'
'-y+2/3, x-y+1/3, z+1/3'
'-x+y+2/3, -x+1/3, z+1/3'
'x+1/3, y+2/3, z+2/3'
'-y+1/3, x-y+2/3, z+2/3'
'-x+y+1/3, -x+2/3, z+2/3'
'-x, -y, -z'
'y, -x+y, -z'
'x-y, x, -z'
'-x+2/3, -y+1/3, -z+1/3'
'y+2/3, -x+y+1/3, -z+1/3'
'x-y+2/3, x+1/3, -z+1/3'
'-x+1/3, -y+2/3, -z+2/3'
'y+1/3, -x+y+2/3, -z+2/3'
'x-y+1/3, x+2/3, -z+2/3'

loop_
_atom_site_label
_atom_site_type_symbol
_atom_site_fract_x
_atom_site_fract_y
_atom_site_fract_z
_atom_site_U_iso_or_equiv
_atom_site_adp_type
_atom_site_occupancy
_atom_site_symmetry_multiplicity
_atom_site_calc_flag
_atom_site_refinement_flags
C2D C 0.0142(3) 0.2370(3) 0.3403(6) 0.076(3) Uani 1 1 d .
O1C O -0.1566(2) 0.1139(2) 0.4870(3) 0.095(2) Uani 1 1 d .
O3B O -0.2049(2) 0.0418(2) 0.4240(3) 0.103(2) Uani 1 1 d .
C4D C 0.0763(3) 0.2237(3) 0.3407(5) 0.081(3) Uani 1 1 d .
O1D O 0.0637(2) 0.25398(19) 0.4232(3) 0.091(2) Uani 1 1 d .
O3D O 0.0925(2) 0.1933(2) 0.2635(3) 0.094(2) Uani 1 1 d .
O1B O -0.1776(2) -0.0196(2) 0.2615(3) 0.106(2) Uani 1 1 d .
C7D C 0.0190(3) 0.1905(3) 0.2007(4) 0.089(3) Uani 1 1 d .
H7D H 0.0468 0.1943 0.1836 0.107 Uiso 1 1 calc R
O3C O -0.0086(2) 0.2311(2) 0.4876(3) 0.100(2) Uani 1 1 d .
C7C C -0.0116(3) 0.2543(3) 0.3728(4) 0.075(3) Uani 1 1 d .
H7C H 0.0093 0.2747 0.4017 0.089 Uiso 1 1 calc R
O2B O -0.2077(2) -0.0277(2) 0.3682(3) 0.124(3) Uani 1 1 d .
C6C C -0.0504(3) 0.2184(3) 0.4044(4) 0.058(2) Uani 1 1 d .
O2D O 0.1103(2) 0.2230(2) 0.3693(3) 0.121(3) Uani 1 1 d .
C6D C 0.0309(3) 0.2081(3) 0.2598(4) 0.059(2) Uani 1 1 d .
C7A C -0.1435(3) 0.0643(3) 0.2022(5) 0.085(3) Uani 1 1 d .
H7A H -0.1594 0.0336 0.1866 0.102 Uiso 1 1 calc R
O3A O -0.1076(3) 0.0042(2) 0.1983(3) 0.112(3) Uani 1 1 d .
O1A O 0.0426(2) 0.1218(3) 0.1986(3) 0.107(2) Uani 1 1 d .
O2A O -0.0189(3) 0.0329(3) 0.1949(4) 0.152(4) Uani 1 1 d .
O2C O -0.0784(3) 0.1634(3) 0.5392(3) 0.118(3) Uani 1 1 d .
C5D C 0.0648(3) 0.2072(3) 0.2878(4) 0.064(3) Uani 1 1 d .
C7B C -0.1712(3) 0.1301(3) 0.3732(4) 0.075(3) Uani 1 1 d .
H7B H -0.1935 0.1167 0.4037 0.090 Uiso 1 1 calc R
C3D C 0.0514(4) 0.2376(3) 0.3677(5) 0.078(3) Uani 1 1 d .
C2B C -0.1589(3) 0.0593(3) 0.2595(4) 0.056(2) Uani 1 1 d .
C4B C -0.1919(3) 0.0150(4) 0.3432(6) 0.102(4) Uani 1 1 d .
C6B C -0.1729(3) 0.0903(3) 0.3420(4) 0.060(2) Uani 1 1 d .
C3B C -0.1734(3) 0.0200(4) 0.2858(5) 0.090(3) Uani 1 1 d .
C1A C -0.0608(3) 0.1242(3) 0.1990(3) 0.055(2) Uani 1 1 d .
H1A H -0.0708 0.1450 0.2011 0.066 Uiso 1 1 calc R
C4C C -0.0859(5) 0.1709(4) 0.4840(5) 0.092(4) Uani 1 1 d .
C1B C -0.1565(2) 0.0933(3) 0.2894(4) 0.060(2) Uani 1 1 d .
H1B H -0.1421 0.1218 0.2725 0.071 Uiso 1 1 calc R
C2C C -0.1277(3) 0.1575(3) 0.4017(4) 0.055(2) Uiso 1 1 d .
C1C C -0.0905(3) 0.1930(3) 0.3775(4) 0.065(3) Uani 1 1 d .
H1C H -0.0928 0.2003 0.3400 0.078 Uiso 1 1 calc R
C5C C -0.0470(4) 0.2076(3) 0.4593(4) 0.071(3) Uani 1 1 d .
C1D C 0.0060(3) 0.2219(3) 0.2889(5) 0.067(3) Uani 1 1 d .
H1D H -0.0189 0.2205 0.2707 0.081 Uiso 1 1 calc R
C6A C -0.0918(3) 0.0796(3) 0.1968(3) 0.070(3) Uani 1 1 d .
C3C C -0.1241(4) 0.1471(4) 0.4556(5) 0.087(3) Uani 1 1 d .
C5B C -0.1898(4) 0.0485(4) 0.3709(5) 0.086(3) Uani 1 1 d .
C2A C -0.0155(3) 0.1398(4) 0.1983(3) 0.074(3) Uani 1 1 d .
C5A C -0.0772(4) 0.0498(3) 0.1972(4) 0.081(3) Uani 1 1 d .
C4A C -0.0322(4) 0.0629(4) 0.1976(4) 0.090(3) Uiso 1 1 d .
C3A C -0.0021(4) 0.1087(4) 0.1998(4) 0.091(3) Uani 1 1 d .
C8D C 0.0041(4) 0.2181(4) 0.1638(5) 0.112(4) Uiso 1 1 d .
H8D1 H -0.0220 0.2176 0.1806 0.134 Uiso 1 1 calc R
H8D2 H -0.0042 0.2048 0.1262 0.134 Uiso 1 1 calc R
C8B C -0.1857(4) 0.1559(4) 0.3394(5) 0.124(4) Uiso 1 1 d .
H8B1 H -0.1794 0.1828 0.3605 0.149 Uiso 1 1 calc R
H8B2 H -0.1677 0.1656 0.3050 0.149 Uiso 1 1 calc R
C9A C -0.2063(4) 0.0715(4) 0.1580(5) 0.125(4) Uiso 1 1 d .
H9A H -0.2142 0.0751 0.1969 0.150 Uiso 1 1 calc R
C8A C -0.1550(3) 0.0908(3) 0.1638(4) 0.097(3) Uiso 1 1 d .
H8A1 H -0.1424 0.0917 0.1266 0.116 Uiso 1 1 calc R
H8A2 H -0.1412 0.1217 0.1777 0.116 Uiso 1 1 calc R
C8C C -0.0233(4) 0.2834(4) 0.3356(5) 0.115(4) Uiso 1 1 d .
H8C1 H -0.0423 0.2918 0.3570 0.138 Uiso 1 1 calc R
H8C2 H -0.0407 0.2657 0.3032 0.138 Uiso 1 1 calc R
C11A C -0.2182(4) 0.1009(4) 0.1273(5) 0.145(5) Uiso 1 1 d .
H11A H -0.1975 0.1319 0.1371 0.217 Uiso 1 1 calc R
H11B H -0.2485 0.0936 0.1372 0.217 Uiso 1 1 calc R
H11C H -0.2167 0.0968 0.0872 0.217 Uiso 1 1 calc R
C10A C -0.2313(7) 0.0241(7) 0.1523(8) 0.233(8) Uiso 1 1 d .
H10A H -0.2202 0.0105 0.1787 0.350 Uiso 1 1 calc R
H10B H -0.2281 0.0159 0.1143 0.350 Uiso 1 1 calc R
H10C H -0.2627 0.0136 0.1599 0.350 Uiso 1 1 calc R
C9B C -0.2323(6) 0.1325(6) 0.3240(7) 0.186(7) Uiso 1 1 d .
H9B H -0.2437 0.1004 0.3164 0.223 Uiso 1 1 calc R
C9C C 0.0198(4) 0.3279(4) 0.3135(5) 0.104(3) Uiso 1 1 d .
H9C H 0.0427 0.3199 0.3027 0.124 Uiso 1 1 calc R
C11B C -0.2537(9) 0.1401(8) 0.3777(11) 0.313(13) Uiso 1 1 d .
H11D H -0.2860 0.1253 0.3731 0.470 Uiso 1 1 calc R
H11E H -0.2419 0.1720 0.3831 0.470 Uiso 1 1 calc R
H11F H -0.2466 0.1279 0.4102 0.470 Uiso 1 1 calc R
C10C C 0.0359(5) 0.3562(5) 0.3634(6) 0.180(6) Uiso 1 1 d .
H10D H 0.0422 0.3406 0.3928 0.270 Uiso 1 1 calc R
H10E H 0.0132 0.3629 0.3762 0.270 Uiso 1 1 calc R
H10F H 0.0631 0.3838 0.3542 0.270 Uiso 1 1 calc R
C10B C -0.2361(9) 0.1564(9) 0.2745(11) 0.320(13) Uiso 1 1 d .
H10G H -0.2670 0.1414 0.2617 0.479 Uiso 1 1 calc R
H10H H -0.2170 0.1565 0.2446 0.479 Uiso 1 1 calc R
H10I H -0.2270 0.1870 0.2848 0.479 Uiso 1 1 calc R
C11C C 0.0102(6) 0.3450(6) 0.2669(8) 0.223(8) Uiso 1 1 d .
H11G H 0.0016 0.3238 0.2362 0.335 Uiso 1 1 calc R
H11H H 0.0364 0.3730 0.2563 0.335 Uiso 1 1 calc R
H11I H -0.0143 0.3503 0.2754 0.335 Uiso 1 1 calc R
C9D C 0.0441(7) 0.2679(7) 0.1593(9) 0.209(8) Uiso 1 1 d .
H9D H 0.0561 0.2806 0.1968 0.251 Uiso 1 1 calc R
C10D C 0.0742(10) 0.2637(10) 0.1286(13) 0.342(15) Uiso 1 1 d .
H10J H 0.0849 0.2468 0.1496 0.513 Uiso 1 1 calc R
H10K H 0.0991 0.2932 0.1200 0.513 Uiso 1 1 calc R
H10L H 0.0603 0.2481 0.0939 0.513 Uiso 1 1 calc R
C11D C 0.0149(9) 0.2878(9) 0.1336(10) 0.303(12) Uiso 1 1 d .
H11J H -0.0045 0.2886 0.1625 0.455 Uiso 1 1 calc R
H11K H -0.0031 0.2691 0.1028 0.455 Uiso 1 1 calc R
H11L H 0.0347 0.3179 0.1199 0.455 Uiso 1 1 calc R

loop_
_atom_site_aniso_label
_atom_site_aniso_U_11
_atom_site_aniso_U_22
_atom_site_aniso_U_33
_atom_site_aniso_U_23
_atom_site_aniso_U_13
_atom_site_aniso_U_12
C2D 0.071(8) 0.034(5) 0.118(10) 0.015(6) -0.001(7) 0.023(5)
O1C 0.082(5) 0.088(5) 0.113(5) 0.056(4) 0.032(4) 0.041(4)
O3B 0.094(5) 0.098(6) 0.107(6) 0.032(4) 0.001(5) 0.039(4)
C4D 0.071(7) 0.080(7) 0.112(9) -0.006(7) -0.022(7) 0.053(6)
O1D 0.108(5) 0.059(4) 0.092(5) -0.006(4) -0.037(4) 0.032(4)
O3D 0.065(4) 0.084(5) 0.136(6) -0.013(4) 0.000(4) 0.041(4)
O1B 0.112(6) 0.066(5) 0.145(6) -0.019(4) -0.031(5) 0.048(4)
C7D 0.075(7) 0.098(8) 0.105(9) 0.030(7) -0.010(6) 0.052(7)
O3C 0.098(5) 0.087(5) 0.127(6) -0.043(4) -0.043(5) 0.055(4)
C7C 0.079(7) 0.059(6) 0.103(7) 0.022(6) -0.020(6) 0.048(6)
O2B 0.121(6) 0.066(5) 0.152(7) 0.046(5) -0.005(5) 0.022(4)
C6C 0.041(6) 0.044(5) 0.097(8) 0.007(5) -0.029(6) 0.028(5)
O2D 0.062(4) 0.141(7) 0.175(7) 0.035(5) -0.016(5) 0.061(5)
C6D 0.063(6) 0.043(5) 0.054(6) 0.028(5) -0.007(6) 0.014(5)
C7A 0.082(8) 0.072(7) 0.117(9) 0.002(6) -0.042(7) 0.051(6)
O3A 0.154(7) 0.055(5) 0.135(6) -0.021(4) -0.033(5) 0.058(5)
O1A 0.084(5) 0.160(7) 0.115(5) 0.012(5) 0.008(4) 0.090(5)
O2A 0.147(7) 0.107(6) 0.257(10) -0.006(6) -0.004(6) 0.104(6)
O2C 0.153(7) 0.132(6) 0.098(6) 0.024(5) 0.000(5) 0.094(6)
C5D 0.076(7) 0.055(6) 0.069(7) 0.035(5) 0.011(6) 0.040(6)
C7B 0.072(7) 0.086(7) 0.098(7) 0.020(6) -0.009(5) 0.063(6)
C3D 0.074(7) 0.050(6) 0.102(9) -0.010(6) -0.002(7) 0.025(6)
C2B 0.073(7) 0.016(5) 0.073(7) 0.018(5) -0.008(5) 0.017(5)
C4B 0.058(7) 0.104(11) 0.130(12) 0.059(10) -0.021(7) 0.030(7)
C6B 0.023(5) 0.063(7) 0.094(8) 0.014(6) -0.003(5) 0.020(5)
C3B 0.064(7) 0.111(11) 0.104(9) -0.016(8) -0.036(7) 0.051(7)
C1A 0.052(6) 0.067(7) 0.062(6) 0.009(5) -0.007(5) 0.041(5)
C4C 0.151(12) 0.060(8) 0.085(9) 0.037(7) 0.031(9) 0.067(9)
C1B 0.034(5) 0.045(6) 0.096(8) 0.023(6) 0.002(5) 0.018(4)
C1C 0.099(8) 0.069(6) 0.058(5) 0.009(5) 0.000(6) 0.065(6)
C5C 0.090(8) 0.065(7) 0.081(8) -0.027(6) -0.029(7) 0.056(7)
C1D 0.055(6) 0.076(7) 0.072(7) 0.013(6) -0.001(6) 0.034(6)
C6A 0.103(8) 0.057(7) 0.068(6) -0.018(5) -0.045(6) 0.053(7)
C3C 0.076(8) 0.062(7) 0.096(9) -0.006(7) 0.010(7) 0.014(6)
C5B 0.101(9) 0.047(7) 0.096(9) -0.001(7) 0.019(7) 0.026(6)
C2A 0.068(7) 0.094(8) 0.062(6) 0.024(5) 0.023(5) 0.041(7)
C5A 0.102(8) 0.054(7) 0.094(7) 0.002(5) 0.030(6) 0.043(6)
C3A 0.092(9) 0.136(11) 0.083(7) -0.007(7) -0.002(6) 0.086(9)

loop_
_atom_type_symbol
_atom_type_description
_atom_type_scat_dispersion_real
_atom_type_scat_dispersion_imag
_atom_type_scat_source
C C 0.0033 0.0016 'International Tables Vol C Tables 4.2.6.8 and 6.1.1.4'
H H 0.0000 0.0000 'International Tables Vol C Tables 4.2.6.8 and 6.1.1.4'
O O 0.0106 0.0060 'International Tables Vol C Tables 4.2.6.8 and 6.1.1.4'

loop_
_geom_angle_atom_site_label_1
_geom_angle_atom_site_label_2
_geom_angle_atom_site_label_3
_geom_angle
C1D C2D C3D 116.6(10)
C1D C2D C7C 125.9(10)
C3D C2D C7C 117.5(11)
C3D C4D O2D 118.4(11)
C3D C4D C5D 119.5(10)
O2D C4D C5D 121.9(10)
C6D C7D C8D 112.9(9)
C6D C7D C2A 113.0(7)
C8D C7D C2A 111.6(8)
C6C C7C C2D 112.9(7)
C6C C7C C8C 114.5(8)
C2D C7C C8C 111.2(8)
C1C C6C C5C 117.8(9)
C1C C6C C7C 119.5(8)
C5C C6C C7C 122.6(8)
C1D C6D C5D 117.4(9)
C1D C6D C7D 121.5(9)
C5D C6D C7D 120.9(10)
C2B C7A C8A 117.6(9)
C2B C7A C6A 113.6(7)
C8A C7A C6A 110.3(8)
C6D C5D C4D 121.2(10)
C6D C5D O3D 123.4(10)
C4D C5D O3D 115.2(9)
C8B C7B C2C 114.1(9)
C8B C7B C6B 114.0(9)
C2C C7B C6B 111.6(6)
C4D C3D O1D 118.3(11)
C4D C3D C2D 120.4(10)
O1D C3D C2D 121.3(10)
C3B C2B C1B 117.7(10)
C3B C2B C7A 119.4(10)
C1B C2B C7A 122.7(8)
C5B C4B O2B 122.0(13)
C5B C4B C3B 122.4(11)
O2B C4B C3B 115.2(14)
C1B C6B C5B 117.6(9)
C1B C6B C7B 123.4(9)
C5B C6B C7B 118.8(10)
C2B C3B O1B 126.0(11)
C2B C3B C4B 117.9(11)
O1B C3B C4B 115.7(12)
C6A C1A C2A 122.4(8)
C3C C4C O2C 125.7(11)
C3C C4C C5C 122.3(10)
O2C C4C C5C 112.0(13)
C2B C1B C6B 125.8(8)
C3C C2C C1C 117.6(9)
C3C C2C C7B 117.5(9)
C1C C2C C7B 124.8(9)
C6C C1C C2C 124.3(8)
O3C C5C C6C 120.4(10)
O3C C5C C4C 122.3(11)
C6C C5C C4C 117.3(10)
C2D C1D C6D 124.6(9)
C5A C6A C1A 118.4(9)
C5A C6A C7A 122.0(9)
C1A C6A C7A 119.1(8)
C4C C3C O1C 112.5(10)
C4C C3C C2C 120.6(10)
O1C C3C C2C 126.9(11)
C4B C5B O3B 118.7(11)
C4B C5B C6B 117.7(11)
O3B C5B C6B 123.6(10)
C3A C2A C1A 117.3(10)
C3A C2A C7D 121.1(9)
C1A C2A C7D 121.4(9)
C6A C5A O3A 120.3(9)
C6A C5A C4A 122.3(10)
O3A C5A C4A 117.4(9)
O2A C4A C3A 122.3(11)
O2A C4A C5A 120.8(11)
C3A C4A C5A 116.9(11)
C2A C3A O1A 120.4(11)
C2A C3A C4A 122.5(10)
O1A C3A C4A 116.9(10)
C7D C8D C9D 109.1(11)
C9B C8B C7B 115.2(12)
C10A C9A C11A 121.9(13)
C10A C9A C8A 114.1(13)
C11A C9A C8A 113.6(11)
C7A C8A C9A 112.8(9)
C7C C8C C9C 113.2(9)
C8B C9B C10B 106.1(17)
C8B C9B C11B 100.8(15)
C10B C9B C11B 112.0(18)
C11C C9C C10C 117.6(13)
C11C C9C C8C 111.6(12)
C10C C9C C8C 103.6(10)
C10D C9D C8D 103(2)
C10D C9D C11D 122(2)
C8D C9D C11D 95.7(15)

loop_
_geom_bond_atom_site_label_1
_geom_bond_atom_site_label_2
_geom_bond_distance
C2D C1D 1.315(12)
C2D C3D 1.447(13)
C2D C7C 1.526(13)
O1C C3C 1.371(11)
O3B C5B 1.357(11)
C4D C3D 1.353(12)
C4D O2D 1.379(10)
C4D C5D 1.370(12)
O1D C3D 1.430(11)
O3D C5D 1.403(10)
O1B C3B 1.437(12)
C7D C6D 1.521(12)
C7D C8D 1.573(13)
C7D C2A 1.564(13)
O3C C5C 1.351(10)
C7C C6C 1.509(11)
C7C C8C 1.551(12)
O2B C4B 1.436(12)
C6C C1C 1.384(11)
C6C C5C 1.392(12)
C6D C1D 1.378(12)
C6D C5D 1.374(11)
C7A C2B 1.457(12)
C7A C8A 1.494(12)
C7A C6A 1.608(13)
O3A C5A 1.399(10)
O1A C3A 1.386(11)
O2A C4A 1.340(12)
O2C C4C 1.400(12)
C7B C8B 1.475(13)
C7B C2C 1.495(11)
C7B C6B 1.549(12)
C2B C3B 1.357(13)
C2B C1B 1.352(11)
C4B C5B 1.314(15)
C4B C3B 1.494(15)
C6B C1B 1.369(11)
C6B C5B 1.447(13)
C1A C6A 1.380(11)
C1A C2A 1.390(11)
C4C C3C 1.351(14)
C4C C5C 1.448(14)
C2C C3C 1.367(13)
C2C C1C 1.395(11)
C6A C5A 1.367(11)
C2A C3A 1.378(13)
C5A C4A 1.398(13)
C4A C3A 1.404(14)
C8D C9D 1.59(2)
C8B C9B 1.454(18)
C9A C10A 1.437(19)
C9A C11A 1.484(15)
C9A C8A 1.570(14)
C8C C9C 1.617(14)
C9B C10B 1.50(3)
C9B C11B 1.58(3)
C9C C11C 1.386(17)
C9C C10C 1.472(15)
C9D C10D 1.35(3)
C9D C11D 1.61(3)
